data_2230188
loop_
_publ_author_name
'Shan, Wen-Wen'
'Zhang, Peng'
'Hu, Xi-Ying'

_publ_section_title
;
 1-(2-Fluorobenzyl)quinolinium
 bis(2-sulfanylidene-1,3-dithiole-4,5-dithiolato-\k^2^<i>S</i>,<i>S</i>')nickelate(III)
;
_journal_coeditor_code XU5187
_journal_issue 5
_journal_name_full 'Acta Crystallographica Section E'
_journal_page_first m634
_journal_paper_doi 10.1107/S1600536811014899
_journal_volume 67
_journal_year 2011
_chemical_formula_iupac '(C16 H13 F N) [Ni (C3 S5)2]'
_chemical_formula_moiety 'C16 H13 F N +, C6 Ni S10 -'
_chemical_formula_sum 'C22 H13 F N Ni S10'
_chemical_formula_weight 689.64
_chemical_name_systematic
;
1-(2-Fluorobenzyl)quinolinium
bis(2-sulfanylidene-1,3-dithiole-4,5-dithiolato-\k^2^<i>S</i>,<i>S</i>')\
nickelate(III)
;
_space_group_IT_number 2
_symmetry_cell_setting triclinic
_symmetry_space_group_name_Hall '-P 1'
_symmetry_space_group_name_H-M 'P -1'
_atom_sites_solution_hydrogens geom
_atom_sites_solution_primary direct
_atom_sites_solution_secondary difmap
_audit_creation_method SHELXL-97
_cell_angle_alpha 76.103(4)
_cell_angle_beta 81.491(6)
_cell_angle_gamma 81.491(6)
_cell_formula_units_Z 2
_cell_length_a 8.740(3)
_cell_length_b 12.464(4)
_cell_length_c 12.464(4)
_cell_measurement_reflns_used 717
_cell_measurement_temperature 296(2)
_cell_measurement_theta_max 25.078
_cell_measurement_theta_min 2.651
_cell_volume 1294.6(7)
_computing_cell_refinement 'SAINT (Bruker, 2005)'
_computing_data_collection 'APEX2 (Bruker, 2005)'
_computing_data_reduction 'SAINT (Bruker, 2005)'
_computing_molecular_graphics 'SHELXTL (Sheldrick, 2008)'
_computing_publication_material 'SHELXTL (Sheldrick, 2008)'
_computing_structure_refinement 'SHELXTL (Sheldrick, 2008)'
_computing_structure_solution 'SHELXTL (Sheldrick, 2008)'
_diffrn_ambient_temperature 296(2)
_diffrn_measured_fraction_theta_full 0.982
_diffrn_measured_fraction_theta_max 0.982
_diffrn_measurement_device_type 'Bruker SMART APEXII CCD area-detector'
_diffrn_measurement_method \w
_diffrn_radiation_monochromator graphite
_diffrn_radiation_source 'fine-focus sealed tube'
_diffrn_radiation_type MoK\a
_diffrn_radiation_wavelength 0.71073
_diffrn_reflns_av_R_equivalents 0.0537
_diffrn_reflns_av_sigmaI/netI 0.0864
_diffrn_reflns_limit_h_max 10
_diffrn_reflns_limit_h_min -10
_diffrn_reflns_limit_k_max 14
_diffrn_reflns_limit_k_min -12
_diffrn_reflns_limit_l_max 14
_diffrn_reflns_limit_l_min -11
_diffrn_reflns_number 6461
_diffrn_reflns_theta_full 24.99
_diffrn_reflns_theta_max 24.99
_diffrn_reflns_theta_min 2.37
_diffrn_standards_number 0
_exptl_absorpt_coefficient_mu 1.579
_exptl_absorpt_correction_T_max 0.7862
_exptl_absorpt_correction_T_min 0.7430
_exptl_absorpt_correction_type multi-scan
_exptl_absorpt_process_details '(SADABS; Bruker, 2005)'
_exptl_crystal_colour green
_exptl_crystal_density_diffrn 1.769
_exptl_crystal_density_method 'not measured'
_exptl_crystal_description needle
_exptl_crystal_F_000 698
_exptl_crystal_size_max 0.20
_exptl_crystal_size_mid 0.20
_exptl_crystal_size_min 0.16
_refine_diff_density_max 0.472
_refine_diff_density_min -0.383
_refine_ls_extinction_method none
_refine_ls_goodness_of_fit_ref 0.985
_refine_ls_hydrogen_treatment constr
_refine_ls_matrix_type full
_refine_ls_number_parameters 316
_refine_ls_number_reflns 4475
_refine_ls_number_restraints 0
_refine_ls_restrained_S_all 0.985
_refine_ls_R_factor_all 0.0849
_refine_ls_R_factor_gt 0.0519
_refine_ls_shift/su_max 0.000
_refine_ls_shift/su_mean 0.000
_refine_ls_structure_factor_coef Fsqd
_refine_ls_weighting_details 'calc w=1/[\s^2^(Fo^2^)+(0.0000P)^2^+0.0000P] where P=(Fo^2^+2Fc^2^)/3'
_refine_ls_weighting_scheme calc
_refine_ls_wR_factor_gt 0.0757
_refine_ls_wR_factor_ref 0.0823
_reflns_number_gt 2981
_reflns_number_total 4475
_reflns_threshold_expression I>2sigma(I)
_cod_data_source_file xu5187.cif
_cod_data_source_block I
_cod_original_cell_volume 1294.7(8)
_cod_database_code 2230188
_cod_database_fobs_code 2230188

loop_
_symmetry_equiv_pos_as_xyz
'x, y, z'
'-x, -y, -z'

loop_
_atom_site_type_symbol
_atom_site_label
_atom_site_fract_x
_atom_site_fract_y
_atom_site_fract_z
_atom_site_U_iso_or_equiv
_atom_site_adp_type
_atom_site_calc_flag
_atom_site_refinement_flags
_atom_site_occupancy
_atom_site_symmetry_multiplicity
_atom_site_disorder_assembly
_atom_site_disorder_group
Ni Ni1 0.41132(7) 0.16680(5) 0.73700(5) 0.03802(18) Uani d . 1 1 . .
C C1 0.2375(6) 0.0349(4) 0.3914(4) 0.0535(14) Uani d . 1 1 . .
C C2 0.2836(5) 0.0542(3) 0.5856(4) 0.0366(12) Uani d . 1 1 . .
C C3 0.3561(5) 0.1355(4) 0.5140(4) 0.0381(12) Uani d . 1 1 . .
C C4 0.4629(5) 0.1971(3) 0.9616(3) 0.0342(11) Uani d . 1 1 . .
C C5 0.5169(5) 0.2876(3) 0.8906(4) 0.0374(12) Uani d . 1 1 . .
C C6 0.5638(6) 0.3042(4) 1.0876(4) 0.0468(13) Uani d . 1 1 . .
C C7 0.1790(7) 0.5439(5) 0.3914(5) 0.0612(16) Uani d . 1 1 . .
C C8 0.2756(8) 0.5221(5) 0.4752(7) 0.084(2) Uani d . 1 1 . .
H H8 0.3592 0.4662 0.4795 0.101 Uiso calc R 1 1 . .
C C9 0.2400(10) 0.5875(8) 0.5504(7) 0.107(3) Uani d . 1 1 . .
H H9 0.3006 0.5753 0.6085 0.129 Uiso calc R 1 1 . .
C C10 0.1210(13) 0.6688(7) 0.5439(6) 0.112(4) Uani d . 1 1 . .
H H10 0.1007 0.7125 0.5964 0.134 Uiso calc R 1 1 . .
C C11 0.0294(9) 0.6875(5) 0.4600(6) 0.084(2) Uani d . 1 1 . .
H H11 -0.0533 0.7440 0.4562 0.101 Uiso calc R 1 1 . .
C C12 0.0566(6) 0.6248(4) 0.3814(4) 0.0469(13) Uani d . 1 1 . .
C C13 -0.0480(6) 0.6391(5) 0.2939(4) 0.0741(19) Uani d . 1 1 . .
H H13A -0.0599 0.5660 0.2839 0.089 Uiso calc R 1 1 . .
H H13B -0.1499 0.6721 0.3202 0.089 Uiso calc R 1 1 . .
C C14 0.0848(6) 0.7917(4) 0.1797(4) 0.0537(14) Uani d . 1 1 . .
H H14 0.1111 0.8031 0.2454 0.064 Uiso calc R 1 1 . .
C C15 0.1308(6) 0.8628(4) 0.0803(5) 0.0567(15) Uani d . 1 1 . .
H H15 0.1856 0.9217 0.0791 0.068 Uiso calc R 1 1 . .
C C16 0.0947(6) 0.8449(4) -0.0148(4) 0.0556(15) Uani d . 1 1 . .
H H16 0.1262 0.8916 -0.0822 0.067 Uiso calc R 1 1 . .
C C17 0.0105(6) 0.7573(4) -0.0143(4) 0.0487(13) Uani d . 1 1 . .
C C18 -0.0288(7) 0.7402(5) -0.1135(5) 0.0735(18) Uani d . 1 1 . .
H H18 0.0038 0.7850 -0.1818 0.088 Uiso calc R 1 1 . .
C C19 -0.1159(8) 0.6565(6) -0.1074(6) 0.087(2) Uani d . 1 1 . .
H H19 -0.1426 0.6438 -0.1724 0.104 Uiso calc R 1 1 . .
C C20 -0.1649(7) 0.5905(5) -0.0067(7) 0.0769(19) Uani d . 1 1 . .
H H20 -0.2242 0.5341 -0.0056 0.092 Uiso calc R 1 1 . .
C C21 -0.1301(6) 0.6045(4) 0.0913(5) 0.0622(16) Uani d . 1 1 . .
H H21 -0.1652 0.5590 0.1585 0.075 Uiso calc R 1 1 . .
C C22 -0.0391(6) 0.6897(4) 0.0882(5) 0.0489(14) Uani d . 1 1 . .
F F1 0.2101(5) 0.4827(3) 0.3141(3) 0.1095(14) Uani d . 1 1 . .
N N1 0.0047(5) 0.7081(3) 0.1846(3) 0.0464(11) Uani d . 1 1 . .
S S1 0.1815(2) -0.00195(13) 0.28683(12) 0.0827(6) Uani d . 1 1 . .
S S2 0.19521(17) -0.03013(11) 0.52769(11) 0.0559(4) Uani d . 1 1 . .
S S3 0.34297(17) 0.14623(11) 0.37414(10) 0.0568(4) Uani d . 1 1 . .
S S4 0.28115(17) 0.03673(10) 0.72632(10) 0.0500(4) Uani d . 1 1 . .
S S5 0.45265(16) 0.22330(10) 0.55899(10) 0.0477(4) Uani d . 1 1 . .
S S6 0.38493(15) 0.10156(9) 0.91397(9) 0.0429(3) Uani d . 1 1 . .
S S7 0.51306(16) 0.31011(10) 0.75026(10) 0.0476(4) Uani d . 1 1 . .
S S8 0.48219(16) 0.18258(10) 1.10106(10) 0.0458(3) Uani d . 1 1 . .
S S9 0.58815(16) 0.37899(10) 0.95174(10) 0.0491(4) Uani d . 1 1 . .
S S10 0.6115(2) 0.34431(13) 1.19276(12) 0.0728(5) Uani d . 1 1 . .

loop_
_atom_site_aniso_label
_atom_site_aniso_U_11
_atom_site_aniso_U_22
_atom_site_aniso_U_33
_atom_site_aniso_U_12
_atom_site_aniso_U_13
_atom_site_aniso_U_23
Ni1 0.0479(4) 0.0404(3) 0.0299(3) -0.0144(3) -0.0087(3) -0.0077(3)
C1 0.067(4) 0.054(3) 0.047(3) -0.004(3) -0.017(3) -0.023(3)
C2 0.039(3) 0.043(3) 0.034(3) -0.007(2) -0.010(2) -0.014(2)
C3 0.039(3) 0.044(3) 0.033(3) -0.008(2) -0.005(2) -0.011(2)
C4 0.038(3) 0.039(3) 0.026(3) -0.005(2) -0.008(2) -0.005(2)
C5 0.047(3) 0.037(3) 0.033(3) -0.010(2) -0.008(2) -0.011(2)
C6 0.053(3) 0.045(3) 0.050(3) -0.005(3) -0.011(3) -0.021(3)
C7 0.061(4) 0.051(4) 0.063(4) -0.015(3) 0.004(3) 0.001(3)
C8 0.059(5) 0.070(5) 0.097(6) -0.011(4) -0.007(4) 0.032(4)
C9 0.123(8) 0.128(8) 0.072(6) -0.092(7) -0.027(6) 0.029(6)
C10 0.207(12) 0.083(6) 0.057(5) -0.079(6) 0.012(6) -0.017(5)
C11 0.114(6) 0.064(4) 0.064(5) -0.011(4) 0.010(4) -0.007(4)
C12 0.044(3) 0.045(3) 0.043(3) -0.013(3) 0.000(3) 0.008(3)
C13 0.054(4) 0.092(4) 0.066(4) -0.035(4) -0.009(3) 0.017(3)
C14 0.059(4) 0.052(3) 0.051(4) -0.014(3) -0.003(3) -0.011(3)
C15 0.064(4) 0.045(3) 0.060(4) -0.018(3) 0.009(3) -0.013(3)
C16 0.067(4) 0.042(3) 0.049(4) 0.002(3) 0.002(3) -0.002(3)
C17 0.050(3) 0.043(3) 0.051(4) -0.001(3) -0.005(3) -0.008(3)
C18 0.074(5) 0.088(5) 0.060(4) 0.010(4) -0.019(4) -0.024(4)
C19 0.079(5) 0.106(6) 0.092(6) 0.024(4) -0.043(5) -0.056(5)
C20 0.059(4) 0.074(4) 0.118(6) -0.005(4) -0.027(4) -0.052(5)
C21 0.043(4) 0.056(4) 0.094(5) -0.008(3) -0.012(3) -0.024(3)
C22 0.038(3) 0.041(3) 0.069(4) 0.000(3) -0.011(3) -0.014(3)
F1 0.135(4) 0.070(2) 0.118(3) -0.015(2) 0.028(3) -0.034(2)
N1 0.042(3) 0.045(2) 0.050(3) -0.015(2) -0.004(2) -0.001(2)
S1 0.1301(16) 0.0845(11) 0.0519(10) -0.0306(11) -0.0308(10) -0.0277(9)
S2 0.0773(11) 0.0535(8) 0.0478(8) -0.0257(8) -0.0199(8) -0.0137(7)
S3 0.0775(11) 0.0685(9) 0.0306(7) -0.0251(8) -0.0035(7) -0.0149(7)
S4 0.0716(10) 0.0506(8) 0.0327(7) -0.0289(7) -0.0140(7) -0.0010(6)
S5 0.0626(9) 0.0536(8) 0.0320(7) -0.0263(7) -0.0031(7) -0.0088(6)
S6 0.0614(9) 0.0398(7) 0.0322(7) -0.0198(7) -0.0112(6) -0.0050(6)
S7 0.0675(10) 0.0465(7) 0.0334(7) -0.0260(7) -0.0087(7) -0.0047(6)
S8 0.0609(9) 0.0488(8) 0.0315(7) -0.0120(7) -0.0095(6) -0.0106(6)
S9 0.0645(10) 0.0471(8) 0.0446(8) -0.0213(7) -0.0110(7) -0.0161(6)
S10 0.0957(13) 0.0880(11) 0.0528(10) -0.0297(10) -0.0184(9) -0.0335(9)

loop_
_atom_type_symbol
_atom_type_description
_atom_type_scat_dispersion_real
_atom_type_scat_dispersion_imag
_atom_type_scat_source
C C 0.0033 0.0016 'International Tables Vol C Tables 4.2.6.8 and 6.1.1.4'
H H 0.0000 0.0000 'International Tables Vol C Tables 4.2.6.8 and 6.1.1.4'
N N 0.0061 0.0033 'International Tables Vol C Tables 4.2.6.8 and 6.1.1.4'
F F 0.0171 0.0103 'International Tables Vol C Tables 4.2.6.8 and 6.1.1.4'
S S 0.1246 0.1234 'International Tables Vol C Tables 4.2.6.8 and 6.1.1.4'
Ni Ni 0.3393 1.1124 'International Tables Vol C Tables 4.2.6.8 and 6.1.1.4'

loop_
_geom_angle_atom_site_label_1
_geom_angle_atom_site_label_2
_geom_angle_atom_site_label_3
_geom_angle_site_symmetry_1
_geom_angle_site_symmetry_3
_geom_angle
_geom_angle_publ_flag
S6 Ni1 S4 . . 86.54(5) ?
S6 Ni1 S5 . . 175.79(6) ?
S4 Ni1 S5 . . 93.15(5) ?
S6 Ni1 S7 . . 93.24(5) ?
S4 Ni1 S7 . . 172.57(6) ?
S5 Ni1 S7 . . 87.61(5) ?
S1 C1 S2 . . 123.9(3) ?
S1 C1 S3 . . 122.9(3) ?
S2 C1 S3 . . 113.2(3) ?
C3 C2 S4 . . 120.8(4) ?
C3 C2 S2 . . 116.6(3) ?
S4 C2 S2 . . 122.6(3) ?
C2 C3 S5 . . 121.8(4) ?
C2 C3 S3 . . 115.6(4) ?
S5 C3 S3 . . 122.5(3) ?
C5 C4 S6 . . 121.0(3) ?
C5 C4 S8 . . 116.3(3) ?
S6 C4 S8 . . 122.7(2) ?
C4 C5 S7 . . 121.6(3) ?
C4 C5 S9 . . 115.7(3) ?
S7 C5 S9 . . 122.7(2) ?
S10 C6 S9 . . 123.7(3) ?
S10 C6 S8 . . 123.5(3) ?
S9 C6 S8 . . 112.8(3) ?
F1 C7 C12 . . 117.6(6) ?
F1 C7 C8 . . 118.2(6) ?
C12 C7 C8 . . 124.2(6) ?
C9 C8 C7 . . 115.7(7) ?
C9 C8 H8 . . 122.1 ?
C7 C8 H8 . . 122.1 ?
C10 C9 C8 . . 122.4(9) ?
C10 C9 H9 . . 118.8 ?
C8 C9 H9 . . 118.8 ?
C9 C10 C11 . . 119.9(9) ?
C9 C10 H10 . . 120.1 ?
C11 C10 H10 . . 120.1 ?
C12 C11 C10 . . 121.4(7) ?
C12 C11 H11 . . 119.3 ?
C10 C11 H11 . . 119.3 ?
C7 C12 C11 . . 116.4(6) ?
C7 C12 C13 . . 121.4(6) ?
C11 C12 C13 . . 122.1(6) ?
N1 C13 C12 . . 115.4(4) ?
N1 C13 H13A . . 108.4 ?
C12 C13 H13A . . 108.4 ?
N1 C13 H13B . . 108.4 ?
C12 C13 H13B . . 108.4 ?
H13A C13 H13B . . 107.5 ?
N1 C14 C15 . . 122.3(5) ?
N1 C14 H14 . . 118.8 ?
C15 C14 H14 . . 118.8 ?
C16 C15 C14 . . 118.6(5) ?
C16 C15 H15 . . 120.7 ?
C14 C15 H15 . . 120.7 ?
C15 C16 C17 . . 121.4(5) ?
C15 C16 H16 . . 119.3 ?
C17 C16 H16 . . 119.3 ?
C22 C17 C16 . . 118.4(5) ?
C22 C17 C18 . . 120.5(5) ?
C16 C17 C18 . . 121.1(5) ?
C19 C18 C17 . . 118.4(6) ?
C19 C18 H18 . . 120.8 ?
C17 C18 H18 . . 120.8 ?
C18 C19 C20 . . 121.0(6) ?
C18 C19 H19 . . 119.5 ?
C20 C19 H19 . . 119.5 ?
C21 C20 C19 . . 122.5(6) ?
C21 C20 H20 . . 118.7 ?
C19 C20 H20 . . 118.7 ?
C20 C21 C22 . . 118.1(6) ?
C20 C21 H21 . . 121.0 ?
C22 C21 H21 . . 121.0 ?
C17 C22 N1 . . 118.7(5) ?
C17 C22 C21 . . 119.5(5) ?
N1 C22 C21 . . 121.8(5) ?
C14 N1 C22 . . 120.5(4) ?
C14 N1 C13 . . 119.6(4) ?
C22 N1 C13 . . 119.8(4) ?
C1 S2 C2 . . 97.4(2) ?
C1 S3 C3 . . 97.1(2) ?
C2 S4 Ni1 . . 102.32(15) ?
C3 S5 Ni1 . . 101.87(15) ?
C4 S6 Ni1 . . 102.21(14) ?
C5 S7 Ni1 . . 101.89(14) ?
C6 S8 C4 . . 97.5(2) ?
C6 S9 C5 . . 97.6(2) ?

loop_
_geom_bond_atom_site_label_1
_geom_bond_atom_site_label_2
_geom_bond_site_symmetry_2
_geom_bond_distance
_geom_bond_publ_flag
Ni1 S4 . 2.1529(14) y
Ni1 S5 . 2.1534(15) y
Ni1 S6 . 2.1502(14) y
Ni1 S7 . 2.1595(14) y
C1 S1 . 1.641(5) ?
C1 S2 . 1.709(5) ?
C1 S3 . 1.731(5) ?
C2 C3 . 1.347(6) ?
C2 S4 . 1.713(4) ?
C2 S2 . 1.729(4) ?
C3 S5 . 1.712(4) ?
C3 S3 . 1.735(4) ?
C4 C5 . 1.354(5) ?
C4 S6 . 1.713(4) ?
C4 S8 . 1.734(4) ?
C5 S7 . 1.708(4) ?
C5 S9 . 1.742(4) ?
C6 S10 . 1.637(5) ?
C6 S9 . 1.725(5) ?
C6 S8 . 1.732(4) ?
C7 F1 . 1.341(6) ?
C7 C12 . 1.355(7) ?
C7 C8 . 1.390(8) ?
C8 C9 . 1.359(9) ?
C8 H8 . 0.9300 ?
C9 C10 . 1.337(10) ?
C9 H9 . 0.9300 ?
C10 C11 . 1.366(10) ?
C10 H10 . 0.9300 ?
C11 C12 . 1.368(7) ?
C11 H11 . 0.9300 ?
C12 C13 . 1.487(7) ?
C13 N1 . 1.475(6) ?
C13 H13A . 0.9700 ?
C13 H13B . 0.9700 ?
C14 N1 . 1.324(5) ?
C14 C15 . 1.383(6) ?
C14 H14 . 0.9300 ?
C15 C16 . 1.346(7) ?
C15 H15 . 0.9300 ?
C16 C17 . 1.403(6) ?
C16 H16 . 0.9300 ?
C17 C22 . 1.399(6) ?
C17 C18 . 1.403(7) ?
C18 C19 . 1.362(8) ?
C18 H18 . 0.9300 ?
C19 C20 . 1.372(8) ?
C19 H19 . 0.9300 ?
C20 C21 . 1.357(8) ?
C20 H20 . 0.9300 ?
C21 C22 . 1.408(6) ?
C21 H21 . 0.9300 ?
C22 N1 . 1.393(6) ?

loop_
_geom_torsion_atom_site_label_1
_geom_torsion_atom_site_label_2
_geom_torsion_atom_site_label_3
_geom_torsion_atom_site_label_4
_geom_torsion_site_symmetry_1
_geom_torsion_site_symmetry_2
_geom_torsion_site_symmetry_3
_geom_torsion_site_symmetry_4
_geom_torsion
_geom_torsion_publ_flag
S4 C2 C3 S5 . . . . 1.4(6) ?
S2 C2 C3 S5 . . . . -178.4(2) ?
S4 C2 C3 S3 . . . . -177.8(3) ?
S2 C2 C3 S3 . . . . 2.4(5) ?
S6 C4 C5 S7 . . . . -1.0(6) ?
S8 C4 C5 S7 . . . . 177.3(3) ?
S6 C4 C5 S9 . . . . 178.4(2) ?
S8 C4 C5 S9 . . . . -3.2(5) ?
F1 C7 C8 C9 . . . . 179.2(5) ?
C12 C7 C8 C9 . . . . 0.4(9) ?
C7 C8 C9 C10 . . . . -0.8(10) ?
C8 C9 C10 C11 . . . . 0.7(12) ?
C9 C10 C11 C12 . . . . -0.2(11) ?
F1 C7 C12 C11 . . . . -178.7(5) ?
C8 C7 C12 C11 . . . . 0.0(8) ?
F1 C7 C12 C13 . . . . 5.2(7) ?
C8 C7 C12 C13 . . . . -176.1(5) ?
C10 C11 C12 C7 . . . . -0.1(8) ?
C10 C11 C12 C13 . . . . 175.9(5) ?
C7 C12 C13 N1 . . . . -85.7(6) ?
C11 C12 C13 N1 . . . . 98.5(6) ?
N1 C14 C15 C16 . . . . -1.1(8) ?
C14 C15 C16 C17 . . . . 0.8(8) ?
C15 C16 C17 C22 . . . . 1.5(8) ?
C15 C16 C17 C18 . . . . 179.0(5) ?
C22 C17 C18 C19 . . . . 0.0(8) ?
C16 C17 C18 C19 . . . . -177.5(5) ?
C17 C18 C19 C20 . . . . 0.3(9) ?
C18 C19 C20 C21 . . . . 0.0(10) ?
C19 C20 C21 C22 . . . . -0.5(9) ?
C16 C17 C22 N1 . . . . -3.6(7) ?
C18 C17 C22 N1 . . . . 178.9(5) ?
C16 C17 C22 C21 . . . . 177.0(5) ?
C18 C17 C22 C21 . . . . -0.5(8) ?
C20 C21 C22 C17 . . . . 0.7(8) ?
C20 C21 C22 N1 . . . . -178.6(5) ?
C15 C14 N1 C22 . . . . -1.1(7) ?
C15 C14 N1 C13 . . . . -176.7(5) ?
C17 C22 N1 C14 . . . . 3.5(7) ?
C21 C22 N1 C14 . . . . -177.2(4) ?
C17 C22 N1 C13 . . . . 179.1(4) ?
C21 C22 N1 C13 . . . . -1.6(7) ?
C12 C13 N1 C14 . . . . -32.3(7) ?
C12 C13 N1 C22 . . . . 152.0(5) ?
S1 C1 S2 C2 . . . . -178.3(4) ?
S3 C1 S2 C2 . . . . 0.5(3) ?
C3 C2 S2 C1 . . . . -1.7(4) ?
S4 C2 S2 C1 . . . . 178.4(3) ?
S1 C1 S3 C3 . . . . 179.3(4) ?
S2 C1 S3 C3 . . . . 0.5(3) ?
C2 C3 S3 C1 . . . . -1.7(4) ?
S5 C3 S3 C1 . . . . 179.1(3) ?
C3 C2 S4 Ni1 . . . . -0.2(4) ?
S2 C2 S4 Ni1 . . . . 179.6(2) ?
S6 Ni1 S4 C2 . . . . -176.51(17) ?
S5 Ni1 S4 C2 . . . . -0.72(17) ?
C2 C3 S5 Ni1 . . . . -1.8(4) ?
S3 C3 S5 Ni1 . . . . 177.4(3) ?
S4 Ni1 S5 C3 . . . . 1.26(17) ?
S7 Ni1 S5 C3 . . . . -171.34(17) ?
C5 C4 S6 Ni1 . . . . 1.8(4) ?
S8 C4 S6 Ni1 . . . . -176.5(2) ?
S4 Ni1 S6 C4 . . . . -174.04(16) ?
S7 Ni1 S6 C4 . . . . -1.47(16) ?
C4 C5 S7 Ni1 . . . . -0.3(4) ?
S9 C5 S7 Ni1 . . . . -179.7(3) ?
S6 Ni1 S7 C5 . . . . 1.07(17) ?
S5 Ni1 S7 C5 . . . . -174.79(17) ?
S10 C6 S8 C4 . . . . 179.3(3) ?
S9 C6 S8 C4 . . . . -0.3(3) ?
C5 C4 S8 C6 . . . . 2.1(4) ?
S6 C4 S8 C6 . . . . -179.6(3) ?
S10 C6 S9 C5 . . . . 179.4(3) ?
S8 C6 S9 C5 . . . . -1.1(3) ?
C4 C5 S9 C6 . . . . 2.6(4) ?
S7 C5 S9 C6 . . . . -177.9(3) ?
